data_8106635
loop_
_publ_author_name
'Yu, Guang'
'bai, JinYuan'
'Hou, YanJun'

_publ_section_title
;
 The crystal structure of
 2,2-difluoro-4-(trifluoromethyl)-2,5-dihydro-[1,3,2]dioxaborinino[5,4-c]chromen-3-ium-2-uide,
 C11H6BF5O3
;
_journal_issue 4
_journal_name_full 'Zeitschrift f\"ur Kristallographie - New Crystal Structures'
_journal_page_first 665
_journal_page_last 666
_journal_paper_doi 10.1515/ncrs-2016-0400
_journal_volume 232
_journal_year 2017
_chemical_formula_moiety 'C11 H6 B F5 O3'
_chemical_formula_sum 'C11 H6 B F5 O3'
_chemical_formula_weight 291.97
_chemical_name_systematic
; 
2,2-difluoro-4-(trifluoromethyl)-2,5-dihydro-[1,3,2]dioxaborinino[5,4-c]
chromen-3-ium-2-uide
;
_space_group_crystal_system orthorhombic
_space_group_IT_number 18
_space_group_name_Hall 'P 2 2ab'
_space_group_name_H-M_alt 'P 21 21 2'
_atom_sites_solution_hydrogens geom
_cell_angle_alpha 90
_cell_angle_beta 90
_cell_angle_gamma 90
_cell_formula_units_Z 4
_cell_length_a 13.236(4)
_cell_length_b 18.566(5)
_cell_length_c 4.7869(13)
_cell_measurement_reflns_used 4555
_cell_measurement_temperature 296(2)
_cell_measurement_theta_max 28.2278
_cell_measurement_theta_min 2.6800
_cell_volume 1176.3(6)
_computing_cell_refinement SAINT
_computing_data_collection APEX2
_computing_data_reduction SAINT
_computing_molecular_graphics SHELXTL
_computing_publication_material publCIF
_computing_structure_refinement 'SHELXL-2014/7 (Sheldrick, 2014)'
_computing_structure_solution SHELXS
_diffrn_ambient_temperature 296(2)
_diffrn_measured_fraction_theta_full 0.998
_diffrn_measured_fraction_theta_max 0.999
_diffrn_measurement_device_type 'Bruker SMART APEXII CCD area-detector'
_diffrn_measurement_method '\f and \w'
_diffrn_radiation_type MoK\a
_diffrn_radiation_wavelength 0.71073
_diffrn_reflns_av_R_equivalents 0.0474
_diffrn_reflns_av_unetI/netI 0.0439
_diffrn_reflns_Laue_measured_fraction_full 0.998
_diffrn_reflns_Laue_measured_fraction_max 0.999
_diffrn_reflns_limit_h_max 16
_diffrn_reflns_limit_h_min -17
_diffrn_reflns_limit_k_max 24
_diffrn_reflns_limit_k_min -24
_diffrn_reflns_limit_l_max 6
_diffrn_reflns_limit_l_min -6
_diffrn_reflns_number 9043
_diffrn_reflns_point_group_measured_fraction_full 0.998
_diffrn_reflns_point_group_measured_fraction_max 0.997
_diffrn_reflns_theta_full 25.242
_diffrn_reflns_theta_max 27.500
_diffrn_reflns_theta_min 2.680
_diffrn_source 'fine-focus sealed tube'
_exptl_absorpt_coefficient_mu 0.167
_exptl_absorpt_correction_T_max 0.9578
_exptl_absorpt_correction_T_min 0.9484
_exptl_absorpt_correction_type multi-scan
_exptl_absorpt_process_details SADABS
_exptl_crystal_colour Colorless
_exptl_crystal_density_diffrn 1.649
_exptl_crystal_density_method 'not measured'
_exptl_crystal_description block
_exptl_crystal_F_000 584
_exptl_crystal_size_max 0.320
_exptl_crystal_size_mid 0.280
_exptl_crystal_size_min 0.260
_refine_diff_density_max 0.179
_refine_diff_density_min -0.228
_refine_diff_density_rms 0.053
_refine_ls_abs_structure_details
;
 Flack x determined using 854 quotients [(I+)-(I-)]/[(I+)+(I-)]
 (Parsons, Flack and Wagner, Acta Cryst. B69 (2013) 249-259).
;
_refine_ls_abs_structure_Flack 0.5(4)
_refine_ls_extinction_coef .
_refine_ls_extinction_method none
_refine_ls_goodness_of_fit_ref 1.112
_refine_ls_hydrogen_treatment constr
_refine_ls_matrix_type full
_refine_ls_number_parameters 191
_refine_ls_number_reflns 2695
_refine_ls_number_restraints 0
_refine_ls_restrained_S_all 1.112
_refine_ls_R_factor_all 0.0473
_refine_ls_R_factor_gt 0.0409
_refine_ls_shift/su_max 0.000
_refine_ls_shift/su_mean 0.000
_refine_ls_structure_factor_coef Fsqd
_refine_ls_weighting_details 'w=1/[\s^2^(Fo^2^)+(0.0580P)^2^+0.0580P] where P=(Fo^2^+2Fc^2^)/3'
_refine_ls_weighting_scheme calc
_refine_ls_wR_factor_gt 0.1057
_refine_ls_wR_factor_ref 0.1117
_reflns_Friedel_coverage 0.680
_reflns_Friedel_fraction_full 0.998
_reflns_Friedel_fraction_max 0.995
_reflns_number_gt 2354
_reflns_number_total 2695
_reflns_threshold_expression 'I > 2\s(I)'
_cod_data_source_file suppl_ncrs-2016-0400_suppl.cif
_cod_data_source_block HD120704_0m
_cod_database_code 8106635
_shelx_space_group_comment
;
The symmetry employed for this shelxl refinement is uniquely defined
by the following loop, which should always be used as a source of
symmetry information in preference to the above space-group names.
They are only intended as comments.
;
_shelx_estimated_absorpt_t_min 0.948
_shelx_estimated_absorpt_t_max 0.958

loop_
_space_group_symop_operation_xyz
'x, y, z'
'-x, -y, z'
'x+1/2, -y+1/2, -z'
'-x+1/2, y+1/2, -z'

loop_
_atom_site_label
_atom_site_type_symbol
_atom_site_fract_x
_atom_site_fract_y
_atom_site_fract_z
_atom_site_U_iso_or_equiv
_atom_site_adp_type
_atom_site_occupancy
_atom_site_site_symmetry_order
_atom_site_calc_flag
_atom_site_refinement_flags_posn
_atom_site_refinement_flags_adp
_atom_site_refinement_flags_occupancy
_atom_site_disorder_assembly
_atom_site_disorder_group
B1 B 0.25429(19) 0.20745(13) 0.9912(6) 0.0412(5) Uani 1 1 d . . . . .
C1 C 0.2285(2) 0.43401(14) 0.8213(7) 0.0633(7) Uani 1 1 d . . . . .
H1 H 0.1851 0.4144 0.9538 0.076 Uiso 1 1 calc R U . . .
C2 C 0.2154(3) 0.50363(15) 0.7309(8) 0.0768(9) Uani 1 1 d . . . . .
H2 H 0.1637 0.5317 0.8055 0.092 Uiso 1 1 calc R U . . .
C3 C 0.2781(3) 0.53197(15) 0.5308(8) 0.0757(9) Uani 1 1 d . . . . .
H3 H 0.2679 0.5791 0.4709 0.091 Uiso 1 1 calc R U . . .
C4 C 0.3555(3) 0.49259(16) 0.4168(7) 0.0697(8) Uani 1 1 d . . . . .
H4 H 0.3963 0.5125 0.2787 0.084 Uiso 1 1 calc R U . . .
C5 C 0.37250(19) 0.42252(14) 0.5100(6) 0.0526(6) Uani 1 1 d . . . . .
C6 C 0.30814(17) 0.39286(12) 0.7115(5) 0.0463(5) Uani 1 1 d . . . . .
C7 C 0.32102(15) 0.31769(11) 0.7822(5) 0.0396(4) Uani 1 1 d . . . . .
C8 C 0.41015(15) 0.28217(12) 0.6940(5) 0.0417(5) Uani 1 1 d . . . . .
C9 C 0.49084(19) 0.32933(16) 0.5702(8) 0.0643(8) Uani 1 1 d . . . . .
H9A H 0.5288 0.3521 0.7194 0.077 Uiso 1 1 calc R U . . .
H9B H 0.5372 0.2999 0.4625 0.077 Uiso 1 1 calc R U . . .
C10 C 0.41183(15) 0.20923(12) 0.7270(5) 0.0408(5) Uani 1 1 d . . . . .
C11 C 0.4967(2) 0.16256(15) 0.6128(7) 0.0562(6) Uani 1 1 d . . . . .
F1 F 0.26734(13) 0.20434(8) 1.2711(3) 0.0630(4) Uani 1 1 d . . . . .
F2 F 0.16811(11) 0.17459(8) 0.9081(4) 0.0592(4) Uani 1 1 d . . . . .
F3 F 0.58543(12) 0.18456(13) 0.6933(6) 0.0859(8) Uani 0.929(4) 1 d . . P A 1
F4 F 0.4973(2) 0.1624(2) 0.3406(5) 0.1241(14) Uani 0.929(4) 1 d . . P A 1
F5 F 0.4891(2) 0.09550(11) 0.6998(10) 0.1192(13) Uani 0.929(4) 1 d . . P A 1
F3A F 0.551(3) 0.136(2) 0.788(8) 0.100 Uiso 0.071(4) 1 d . U P A 2
F4A F 0.465(3) 0.113(2) 0.492(10) 0.100 Uiso 0.071(4) 1 d . U P A 2
F5A F 0.555(3) 0.191(2) 0.423(9) 0.100 Uiso 0.071(4) 1 d . U P A 2
O1 O 0.44828(15) 0.38382(11) 0.3931(5) 0.0680(6) Uani 1 1 d . . . . .
O2 O 0.24879(12) 0.28501(8) 0.9056(4) 0.0509(4) Uani 1 1 d . . . . .
O3 O 0.34155(12) 0.17239(8) 0.8487(4) 0.0469(4) Uani 1 1 d . . . . .

loop_
_atom_site_aniso_label
_atom_site_aniso_U_11
_atom_site_aniso_U_22
_atom_site_aniso_U_33
_atom_site_aniso_U_23
_atom_site_aniso_U_13
_atom_site_aniso_U_12
B1 0.0421(11) 0.0420(12) 0.0393(11) 0.0064(10) -0.0023(9) -0.0060(11)
C1 0.0709(16) 0.0471(12) 0.0718(17) 0.0039(13) 0.0080(14) 0.0092(12)
C2 0.087(2) 0.0473(13) 0.096(2) -0.0005(17) -0.005(2) 0.0159(14)
C3 0.091(2) 0.0411(12) 0.095(2) 0.0141(15) -0.0215(19) -0.0011(14)
C4 0.0753(17) 0.0539(14) 0.080(2) 0.0247(15) -0.0097(16) -0.0159(14)
C5 0.0480(12) 0.0477(12) 0.0619(15) 0.0126(12) -0.0077(11) -0.0116(10)
C6 0.0483(11) 0.0380(10) 0.0526(13) 0.0038(10) -0.0039(10) -0.0023(9)
C7 0.0392(9) 0.0399(10) 0.0396(10) 0.0012(9) -0.0011(8) -0.0035(8)
C8 0.0350(9) 0.0445(11) 0.0455(11) 0.0028(9) -0.0030(9) -0.0026(8)
C9 0.0401(11) 0.0630(16) 0.090(2) 0.0216(16) 0.0086(13) -0.0035(11)
C10 0.0367(9) 0.0458(11) 0.0399(10) -0.0048(9) -0.0060(8) 0.0007(9)
C11 0.0447(12) 0.0610(15) 0.0629(15) -0.0092(14) -0.0050(11) 0.0085(11)
F1 0.0795(10) 0.0697(9) 0.0399(7) 0.0046(7) -0.0065(7) -0.0028(8)
F2 0.0469(7) 0.0630(9) 0.0677(9) -0.0023(8) -0.0061(7) -0.0108(7)
F3 0.0386(8) 0.0924(15) 0.1266(19) -0.0264(15) -0.0216(10) 0.0145(9)
F4 0.0916(17) 0.220(4) 0.0603(13) -0.0482(19) -0.0103(13) 0.080(2)
F5 0.1000(17) 0.0496(11) 0.208(4) 0.0007(18) 0.050(2) 0.0192(12)
O1 0.0594(10) 0.0659(12) 0.0788(13) 0.0284(11) 0.0165(10) -0.0034(8)
O2 0.0475(8) 0.0425(8) 0.0628(10) 0.0084(8) 0.0164(8) 0.0033(7)
O3 0.0471(8) 0.0380(7) 0.0555(9) 0.0029(7) -0.0018(7) -0.0009(6)

loop_
_atom_type_symbol
_atom_type_description
_atom_type_scat_dispersion_real
_atom_type_scat_dispersion_imag
_atom_type_scat_source
C C 0.0033 0.0016 'International Tables Vol C Tables 4.2.6.8 and 6.1.1.4'
H H 0.0000 0.0000 'International Tables Vol C Tables 4.2.6.8 and 6.1.1.4'
B B 0.0013 0.0007 'International Tables Vol C Tables 4.2.6.8 and 6.1.1.4'
F F 0.0171 0.0103 'International Tables Vol C Tables 4.2.6.8 and 6.1.1.4'
O O 0.0106 0.0060 'International Tables Vol C Tables 4.2.6.8 and 6.1.1.4'

loop_
_geom_angle_atom_site_label_1
_geom_angle_atom_site_label_2
_geom_angle_atom_site_label_3
_geom_angle
_geom_angle_site_symmetry_1
_geom_angle_site_symmetry_3
F1 B1 F2 112.3(2) . .
F1 B1 O3 109.6(2) . .
F2 B1 O3 108.76(19) . .
F1 B1 O2 108.6(2) . .
F2 B1 O2 108.16(19) . .
O3 B1 O2 109.38(18) . .
C2 C1 C6 119.3(3) . .
C2 C1 H1 120.4 . .
C6 C1 H1 120.4 . .
C3 C2 C1 120.2(3) . .
C3 C2 H2 119.9 . .
C1 C2 H2 119.9 . .
C4 C3 C2 121.7(3) . .
C4 C3 H3 119.2 . .
C2 C3 H3 119.2 . .
C3 C4 C5 119.4(3) . .
C3 C4 H4 120.3 . .
C5 C4 H4 120.3 . .
O1 C5 C4 118.8(3) . .
O1 C5 C6 121.8(2) . .
C4 C5 C6 119.3(3) . .
C5 C6 C1 120.1(2) . .
C5 C6 C7 118.0(2) . .
C1 C6 C7 121.7(2) . .
O2 C7 C8 122.71(19) . .
O2 C7 C6 118.58(19) . .
C8 C7 C6 118.55(19) . .
C10 C8 C7 116.21(19) . .
C10 C8 C9 127.8(2) . .
C7 C8 C9 116.0(2) . .
O1 C9 C8 111.4(2) . .
O1 C9 H9A 109.3 . .
C8 C9 H9A 109.3 . .
O1 C9 H9B 109.3 . .
C8 C9 H9B 109.3 . .
H9A C9 H9B 108.0 . .
O3 C10 C8 124.4(2) . .
O3 C10 C11 113.1(2) . .
C8 C10 C11 122.4(2) . .
F4A C11 F3A 103(3) . .
F4A C11 F5A 101(3) . .
F3A C11 F5A 107(3) . .
F3 C11 F4 106.9(3) . .
F3 C11 F5 105.8(3) . .
F4 C11 F5 108.3(3) . .
F4A C11 C10 111(2) . .
F3A C11 C10 115.1(18) . .
F5A C11 C10 117.2(16) . .
F3 C11 C10 112.4(2) . .
F4 C11 C10 111.4(2) . .
F5 C11 C10 111.6(2) . .
C5 O1 C9 114.9(2) . .
C7 O2 B1 123.13(18) . .
C10 O3 B1 122.17(17) . .

loop_
_geom_bond_atom_site_label_1
_geom_bond_atom_site_label_2
_geom_bond_distance
_geom_bond_site_symmetry_2
B1 F1 1.352(3) .
B1 F2 1.353(3) .
B1 O3 1.491(3) .
B1 O2 1.499(3) .
C1 C2 1.374(4) .
C1 C6 1.404(4) .
C1 H1 0.9300 .
C2 C3 1.373(5) .
C2 H2 0.9300 .
C3 C4 1.372(5) .
C3 H3 0.9300 .
C4 C5 1.393(4) .
C4 H4 0.9300 .
C5 O1 1.355(3) .
C5 C6 1.400(3) .
C6 C7 1.446(3) .
C7 O2 1.277(3) .
C7 C8 1.416(3) .
C8 C10 1.363(3) .
C8 C9 1.503(3) .
C9 O1 1.435(4) .
C9 H9A 0.9700 .
C9 H9B 0.9700 .
C10 O3 1.293(3) .
C10 C11 1.520(3) .
C11 F4A 1.17(4) .
C11 F3A 1.21(4) .
C11 F5A 1.31(4) .
C11 F3 1.302(3) .
C11 F4 1.303(4) .
C11 F5 1.317(4) .

loop_
_geom_hbond_atom_site_label_D
_geom_hbond_atom_site_label_H
_geom_hbond_atom_site_label_A
_geom_hbond_distance_DH
_geom_hbond_distance_HA
_geom_hbond_distance_DA
_geom_hbond_angle_DHA
_geom_hbond_site_symmetry_A
C9 H9B F3 0.97 2.49 3.023(4) 114.2 .
C9 H9A F2 0.97 2.61 3.427(4) 141.8 3_557
C9 H9B F2 0.97 2.52 3.279(3) 134.6 3_556
C9 H9B F3 0.97 2.49 3.023(4) 114.2 .
C9 H9B F5A 0.97 2.04 2.79(4) 132.8 .

loop_
_geom_torsion_atom_site_label_1
_geom_torsion_atom_site_label_2
_geom_torsion_atom_site_label_3
_geom_torsion_atom_site_label_4
_geom_torsion
_geom_torsion_site_symmetry_1
_geom_torsion_site_symmetry_2
_geom_torsion_site_symmetry_3
_geom_torsion_site_symmetry_4
C6 C1 C2 C3 1.4(5) . . . .
C1 C2 C3 C4 -0.4(5) . . . .
C2 C3 C4 C5 -1.4(5) . . . .
C3 C4 C5 O1 179.1(3) . . . .
C3 C4 C5 C6 2.1(4) . . . .
O1 C5 C6 C1 -178.0(3) . . . .
C4 C5 C6 C1 -1.1(4) . . . .
O1 C5 C6 C7 -3.4(4) . . . .
C4 C5 C6 C7 173.5(2) . . . .
C2 C1 C6 C5 -0.7(4) . . . .
C2 C1 C6 C7 -175.1(3) . . . .
C5 C6 C7 O2 -161.8(2) . . . .
C1 C6 C7 O2 12.7(4) . . . .
C5 C6 C7 C8 13.8(3) . . . .
C1 C6 C7 C8 -171.7(2) . . . .
O2 C7 C8 C10 5.3(3) . . . .
C6 C7 C8 C10 -170.1(2) . . . .
O2 C7 C8 C9 -175.9(2) . . . .
C6 C7 C8 C9 8.8(3) . . . .
C10 C8 C9 O1 138.5(3) . . . .
C7 C8 C9 O1 -40.2(3) . . . .
C7 C8 C10 O3 -5.0(3) . . . .
C9 C8 C10 O3 176.3(2) . . . .
C7 C8 C10 C11 172.9(2) . . . .
C9 C8 C10 C11 -5.9(4) . . . .
O3 C10 C11 F4A 46(3) . . . .
C8 C10 C11 F4A -132(3) . . . .
O3 C10 C11 F3A -71(3) . . . .
C8 C10 C11 F3A 110(3) . . . .
O3 C10 C11 F5A 161(2) . . . .
C8 C10 C11 F5A -17(2) . . . .
O3 C10 C11 F3 -128.7(3) . . . .
C8 C10 C11 F3 53.2(3) . . . .
O3 C10 C11 F4 111.3(4) . . . .
C8 C10 C11 F4 -66.8(4) . . . .
O3 C10 C11 F5 -10.0(4) . . . .
C8 C10 C11 F5 171.9(3) . . . .
C4 C5 O1 C9 152.9(3) . . . .
C6 C5 O1 C9 -30.2(3) . . . .
C8 C9 O1 C5 50.9(3) . . . .
C8 C7 O2 B1 5.3(3) . . . .
C6 C7 O2 B1 -179.3(2) . . . .
F1 B1 O2 C7 105.3(3) . . . .
F2 B1 O2 C7 -132.6(2) . . . .
O3 B1 O2 C7 -14.3(3) . . . .
C8 C10 O3 B1 -5.9(3) . . . .
C11 C10 O3 B1 176.1(2) . . . .
F1 B1 O3 C10 -104.4(2) . . . .
F2 B1 O3 C10 132.5(2) . . . .
O2 B1 O3 C10 14.5(3) . . . .
